data_2238372
loop_
_publ_author_name
'Tian, Chong'
'Nie, Wanli'
'Borzov, Maxim V.'

_publ_section_title
;
 Bis(1,3-dimethyl-1<i>H</i>-imidazolium) hexafluorosilicate methanol
 0.33-solvate
;
_journal_issue 8
_journal_name_full 'Acta Crystallographica Section E'
_journal_page_first o1216
_journal_page_last o1217
_journal_paper_doi 10.1107/S1600536813018230
_journal_volume 69
_journal_year 2013
_chemical_formula_iupac '6C5 H9 N2 + , 3Si F6 2- , C H4 O'
_chemical_formula_moiety '6(C5 H9 N2 +), 3(F6 Si 2-), C H4 O'
_chemical_formula_sum 'C31 H58 F18 N12 O Si3'
_chemical_formula_weight 1041.10
_chemical_melting_point 550
_chemical_name_systematic
;
Bis(1,3-dimethyl-1<i>H</i>-imidazolium) hexafluorosilicate methanol
0.33-solvate
;
_space_group_IT_number 192
_symmetry_cell_setting hexagonal
_symmetry_space_group_name_Hall '-P 6 2c'
_symmetry_space_group_name_H-M 'P 6/m c c'
_atom_sites_solution_hydrogens geom
_atom_sites_solution_primary direct
_atom_sites_solution_secondary difmap
_audit_creation_method SHELXL-97
_cell_angle_alpha 90.00
_cell_angle_beta 90.00
_cell_angle_gamma 120.00
_cell_formula_units_Z 2
_cell_length_a 12.6577(7)
_cell_length_b 12.6577(7)
_cell_length_c 16.8174(18)
_cell_measurement_reflns_used 4399
_cell_measurement_temperature 296(2)
_cell_measurement_theta_max 28.03
_cell_measurement_theta_min 2.42
_cell_volume 2333.5(3)
_computing_cell_refinement 'SAINT (Bruker, 2007)'
_computing_data_collection 'APEX2 (Bruker, 2007)'
_computing_data_reduction 'SAINT (Bruker, 2007)'
_computing_molecular_graphics
;
SHELXTL (Sheldrick, 2008) and OLEX2 (Dolomanov <i>et al.</i>,
2009)
;
_computing_publication_material
;
SHELXTL (Sheldrick, 2008) and OLEX2 (Dolomanov <i>et al.</i>,
2009)
;
_computing_structure_refinement 'SHELXL97 (Sheldrick, 2008)'
_computing_structure_solution 'SHELXS97 (Sheldrick, 2008)'
_diffrn_ambient_temperature 296(2)
_diffrn_detector_area_resol_mean 8.333
_diffrn_measured_fraction_theta_full 1.000
_diffrn_measured_fraction_theta_max 1.000
_diffrn_measurement_device_type 'Bruker SMART APEXII'
_diffrn_measurement_method 'phi and omega scans'
_diffrn_radiation_monochromator graphite
_diffrn_radiation_source 'fine-focus sealed tube'
_diffrn_radiation_type MoK\a
_diffrn_radiation_wavelength 0.71073
_diffrn_reflns_av_R_equivalents 0.0449
_diffrn_reflns_av_sigmaI/netI 0.0186
_diffrn_reflns_limit_h_max 11
_diffrn_reflns_limit_h_min -15
_diffrn_reflns_limit_k_max 15
_diffrn_reflns_limit_k_min -12
_diffrn_reflns_limit_l_max 20
_diffrn_reflns_limit_l_min -20
_diffrn_reflns_number 11115
_diffrn_reflns_theta_full 26.00
_diffrn_reflns_theta_max 26.00
_diffrn_reflns_theta_min 1.86
_diffrn_standards_number 0
_exptl_absorpt_coefficient_mu 0.216
_exptl_absorpt_correction_T_max 0.9684
_exptl_absorpt_correction_T_min 0.9342
_exptl_absorpt_correction_type multi-scan
_exptl_absorpt_process_details '(SADABS; Sheldrick, 1996)'
_exptl_crystal_colour yellow
_exptl_crystal_density_diffrn 1.482
_exptl_crystal_density_method none
_exptl_crystal_description block
_exptl_crystal_F_000 1080
_exptl_crystal_size_max 0.32
_exptl_crystal_size_mid 0.20
_exptl_crystal_size_min 0.15
_refine_diff_density_max 0.148
_refine_diff_density_min -0.414
_refine_ls_extinction_method none
_refine_ls_goodness_of_fit_ref 1.096
_refine_ls_hydrogen_treatment mixed
_refine_ls_matrix_type full
_refine_ls_number_parameters 75
_refine_ls_number_reflns 804
_refine_ls_number_restraints 0
_refine_ls_restrained_S_all 1.096
_refine_ls_R_factor_all 0.0505
_refine_ls_R_factor_gt 0.0356
_refine_ls_shift/su_max 0.000
_refine_ls_shift/su_mean 0.000
_refine_ls_structure_factor_coef Fsqd
_refine_ls_weighting_details 'calc w=1/[\s^2^(Fo^2^)+(0.0560P)^2^+0.3029P] where P=(Fo^2^+2Fc^2^)/3'
_refine_ls_weighting_scheme calc
_refine_ls_wR_factor_gt 0.0922
_refine_ls_wR_factor_ref 0.0976
_reflns_number_gt 623
_reflns_number_total 804
_reflns_threshold_expression >2\s(I)
_cod_data_source_file im2435.cif
_cod_data_source_block I
_cod_database_code 2238372
_cod_database_fobs_code 2238372

loop_
_symmetry_equiv_pos_as_xyz
'x, y, z'
'x-y, x, z'
'-y, x-y, z'
'-x, -y, z'
'-x+y, -x, z'
'y, -x+y, z'
'x-y, -y, -z+1/2'
'-x, -x+y, -z+1/2'
'y, x, -z+1/2'
'-y, -x, -z+1/2'
'-x+y, y, -z+1/2'
'x, x-y, -z+1/2'
'-x, -y, -z'
'-x+y, -x, -z'
'y, -x+y, -z'
'x, y, -z'
'x-y, x, -z'
'-y, x-y, -z'
'-x+y, y, z-1/2'
'x, x-y, z-1/2'
'-y, -x, z-1/2'
'y, x, z-1/2'
'x-y, -y, z-1/2'
'-x, -x+y, z-1/2'

loop_
_atom_site_type_symbol
_atom_site_label
_atom_site_fract_x
_atom_site_fract_y
_atom_site_fract_z
_atom_site_U_iso_or_equiv
_atom_site_adp_type
_atom_site_calc_flag
_atom_site_refinement_flags
_atom_site_occupancy
_atom_site_symmetry_multiplicity
_atom_site_disorder_assembly
_atom_site_disorder_group
N N1 0.32338(12) 0.39168(13) 0.06402(9) 0.0388(4) Uani d . 1 1 . .
C C1 0.2983(2) 0.3220(2) 0.0000 0.0404(6) Uani d S 1 2 . .
H H1 0.266(2) 0.237(3) 0.0000 0.051(7) Uiso d S 1 2 . .
C C2 0.36659(17) 0.51001(18) 0.03979(11) 0.0430(4) Uani d . 1 1 . .
H H2 0.389(2) 0.571(2) 0.0769(12) 0.056(6) Uiso d . 1 1 . .
C C3 0.3094(2) 0.3496(2) 0.14668(13) 0.0560(6) Uani d . 1 1 . .
H H3BD 0.2418 0.2678 0.1504 0.084 Uiso calc PR 0.84(3) 1 A 4
H H3BE 0.2946 0.4023 0.1801 0.084 Uiso calc PR 0.84(3) 1 A 4
H H3BF 0.3825 0.3511 0.1636 0.084 Uiso calc PR 0.84(3) 1 A 4
H H3AA 0.2256 0.2899 0.1564 0.084 Uiso d PR 0.16(3) 1 A 3
H H3AB 0.3337 0.4176 0.1819 0.084 Uiso d PR 0.16(3) 1 A 3
H H3AC 0.3597 0.3139 0.1558 0.084 Uiso d PR 0.16(3) 1 A 3
Si Si1 0.0000 0.0000 0.0000 0.0319(4) Uani d S 1 12 . .
F F1 0.12523(16) 0.0637(2) 0.05780(10) 0.0459(5) Uani d P 0.50 1 B -1
Si Si2 0.6667 0.3333 0.2500 0.0318(3) Uani d S 1 6 . .
F F2 0.55741(10) 0.33189(10) 0.19222(6) 0.0525(4) Uani d . 1 1 . .
C C4 0.0000 0.0000 0.2500 0.115(4) Uani d S 1 12 . .
H H4A 0.0030 0.0004 0.3070 0.138 Uiso calc PR 0.0833333 1 C -2
H H4B -0.0606 -0.0794 0.2318 0.138 Uiso calc PR 0.0833333 1 C -2
H H4C -0.0207 0.0595 0.2322 0.138 Uiso calc PR 0.0833333 1 C -2
O O1 0.102(5) 0.025(17) 0.2226(9) 0.115(19) Uani d P 0.0833333 1 D -2
H H1A 0.1086 0.0345 0.1725 0.138 Uiso d PR 0.0833333 1 D -2

loop_
_atom_site_aniso_label
_atom_site_aniso_U_11
_atom_site_aniso_U_22
_atom_site_aniso_U_33
_atom_site_aniso_U_12
_atom_site_aniso_U_13
_atom_site_aniso_U_23
N1 0.0411(8) 0.0412(8) 0.0345(8) 0.0209(7) 0.0001(6) 0.0030(6)
C1 0.0377(13) 0.0359(14) 0.0443(15) 0.0159(11) 0.000 0.000
C2 0.0544(11) 0.0407(10) 0.0386(9) 0.0273(9) -0.0032(8) -0.0029(8)
C3 0.0683(13) 0.0664(13) 0.0373(10) 0.0367(11) 0.0040(9) 0.0137(9)
Si1 0.0316(5) 0.0316(5) 0.0324(8) 0.0158(3) 0.000 0.000
F1 0.0390(10) 0.0499(13) 0.0438(11) 0.0184(11) -0.0091(9) -0.0027(10)
Si2 0.0362(4) 0.0362(4) 0.0230(5) 0.0181(2) 0.000 0.000
F2 0.0504(7) 0.0644(7) 0.0466(7) 0.0316(6) -0.0081(5) 0.0106(5)
C4 0.145(7) 0.145(7) 0.056(7) 0.072(4) 0.000 0.000
O1 0.08(2) 0.21(5) 0.048(10) 0.07(4) -0.005(19) -0.04(5)

loop_
_atom_type_symbol
_atom_type_description
_atom_type_scat_dispersion_real
_atom_type_scat_dispersion_imag
_atom_type_scat_source
C C 0.0033 0.0016 'International Tables Vol C Tables 4.2.6.8 and 6.1.1.4'
H H 0.0000 0.0000 'International Tables Vol C Tables 4.2.6.8 and 6.1.1.4'
F F 0.0171 0.0103 'International Tables Vol C Tables 4.2.6.8 and 6.1.1.4'
N N 0.0061 0.0033 'International Tables Vol C Tables 4.2.6.8 and 6.1.1.4'
O O 0.0106 0.0060 'International Tables Vol C Tables 4.2.6.8 and 6.1.1.4'
Si Si 0.0817 0.0704 'International Tables Vol C Tables 4.2.6.8 and 6.1.1.4'

loop_
_geom_angle_atom_site_label_1
_geom_angle_atom_site_label_2
_geom_angle_atom_site_label_3
_geom_angle_site_symmetry_1
_geom_angle_site_symmetry_3
_geom_angle
C1 N1 C2 . . 108.46(16)
C1 N1 C3 . . 125.63(17)
C2 N1 C3 . . 125.90(16)
N1 C1 N1 16 . 108.6(2)
N1 C1 H1 16 . 125.69(12)
N1 C1 H1 . . 125.69(12)
C2 C2 N1 16 . 107.25(10)
C2 C2 H2 16 . 132.8(13)
N1 C2 H2 . . 120.0(13)
N1 C3 H3BD . . 109.5
N1 C3 H3BE . . 109.5
H3BD C3 H3BE . . 109.5
N1 C3 H3BF . . 109.5
H3BD C3 H3BF . . 109.5
H3BE C3 H3BF . . 109.5
N1 C3 H3AA . . 109.5
N1 C3 H3AB . . 109.5
H3AA C3 H3AB . . 109.5
N1 C3 H3AC . . 109.5
H3AA C3 H3AC . . 109.5
H3AB C3 H3AC . . 109.5
F1 Si1 F1 14 2 180.00(19)
F1 Si1 F1 14 13 48.16(4)
F1 Si1 F1 2 13 131.84(4)
F1 Si1 F1 14 18 89.94(9)
F1 Si1 F1 2 18 90.06(9)
F1 Si1 F1 13 18 48.16(4)
F1 Si1 F1 14 6 90.06(9)
F1 Si1 F1 2 6 89.94(9)
F1 Si1 F1 13 6 131.84(4)
F1 Si1 F1 18 6 180.00(13)
F1 Si1 F1 14 3 131.84(4)
F1 Si1 F1 2 3 48.16(4)
F1 Si1 F1 13 3 90.06(9)
F1 Si1 F1 18 3 70.61(12)
F1 Si1 F1 6 3 109.39(12)
F1 Si1 F1 14 15 48.16(4)
F1 Si1 F1 2 15 131.84(4)
F1 Si1 F1 13 15 89.94(9)
F1 Si1 F1 18 15 109.39(12)
F1 Si1 F1 6 15 70.61(12)
F1 Si1 F1 3 15 180.00(13)
F1 Si1 F1 14 4 90.06(9)
F1 Si1 F1 2 4 89.94(9)
F1 Si1 F1 13 4 70.61(12)
F1 Si1 F1 18 4 90.06(9)
F1 Si1 F1 6 4 89.94(9)
F1 Si1 F1 3 4 48.16(4)
F1 Si1 F1 15 4 131.84(4)
F1 Si1 F1 14 16 89.94(9)
F1 Si1 F1 2 16 90.06(9)
F1 Si1 F1 13 16 109.39(12)
F1 Si1 F1 18 16 89.94(9)
F1 Si1 F1 6 16 90.06(9)
F1 Si1 F1 3 16 131.84(4)
F1 Si1 F1 15 16 48.16(4)
F1 Si1 F1 4 16 180.00(14)
F1 Si1 F1 14 5 70.61(12)
F1 Si1 F1 2 5 109.39(12)
F1 Si1 F1 13 5 90.06(9)
F1 Si1 F1 18 5 131.84(4)
F1 Si1 F1 6 5 48.16(4)
F1 Si1 F1 3 5 89.94(9)
F1 Si1 F1 15 5 90.06(9)
F1 Si1 F1 4 5 48.16(4)
F1 Si1 F1 16 5 131.84(4)
F1 Si1 F1 14 17 109.39(12)
F1 Si1 F1 2 17 70.61(12)
F1 Si1 F1 13 17 89.94(9)
F1 Si1 F1 18 17 48.16(4)
F1 Si1 F1 6 17 131.84(4)
F1 Si1 F1 3 17 90.06(9)
F1 Si1 F1 15 17 89.94(9)
F1 Si1 F1 4 17 131.84(4)
F1 Si1 F1 16 17 48.16(4)
F1 Si1 F1 5 17 180.00(19)
F1 Si1 F1 14 . 131.84(4)
F1 Si1 F1 2 . 48.16(4)
F1 Si1 F1 13 . 180.0
F1 Si1 F1 18 . 131.83(4)
F1 Si1 F1 6 . 48.17(4)
F1 Si1 F1 3 . 89.94(9)
F1 Si1 F1 15 . 90.06(9)
F1 Si1 F1 4 . 109.39(12)
F1 Si1 F1 16 . 70.61(12)
F1 Si1 F1 5 . 89.95(9)
F1 Si1 F1 17 . 90.05(9)
F2 Si2 F2 11_655 3_655 89.25(7)
F2 Si2 F2 11_655 12 89.99(6)
F2 Si2 F2 3_655 12 90.77(8)
F2 Si2 F2 11_655 5_665 90.77(8)
F2 Si2 F2 3_655 5_665 89.99(6)
F2 Si2 F2 12 5_665 178.93(8)
F2 Si2 F2 11_655 10_665 89.99(6)
F2 Si2 F2 3_655 10_665 178.93(8)
F2 Si2 F2 12 10_665 89.99(6)
F2 Si2 F2 5_665 10_665 89.25(7)
F2 Si2 F2 11_655 . 178.93(8)
F2 Si2 F2 3_655 . 89.99(6)
F2 Si2 F2 12 . 89.25(7)
F2 Si2 F2 5_665 . 89.99(6)
F2 Si2 F2 10_665 . 90.77(8)
O1 C4 O1 12 5 154(10)
O1 C4 O1 12 4 150(10)
O1 C4 O1 5 4 55.4(3)
O1 C4 O1 12 9 55.4(3)
O1 C4 O1 5 9 150(10)
O1 C4 O1 4 9 96(10)
O1 C4 O1 12 8 136.8(15)
O1 C4 O1 5 8 51(10)
O1 C4 O1 4 8 53(10)
O1 C4 O1 9 8 107.3(8)
O1 C4 O1 12 2 51(10)
O1 C4 O1 5 2 136.8(15)
O1 C4 O1 4 2 107.3(8)
O1 C4 O1 9 2 53(10)
O1 C4 O1 8 2 154(10)
O1 C4 O1 12 6 100(10)
O1 C4 O1 5 6 55.4(3)
O1 C4 O1 4 6 107.3(8)
O1 C4 O1 9 6 154(10)
O1 C4 O1 8 6 96(10)
O1 C4 O1 2 6 107.3(8)
O1 C4 O1 12 7 55.4(3)
O1 C4 O1 5 7 100(10)
O1 C4 O1 4 7 154(10)
O1 C4 O1 9 7 107.3(8)
O1 C4 O1 8 7 107.3(8)
O1 C4 O1 2 7 96(10)
O1 C4 O1 6 7 53(10)
O1 C4 O1 12 10 107.3(8)
O1 C4 O1 5 10 53(10)
O1 C4 O1 4 10 100(10)
O1 C4 O1 9 10 136.8(15)
O1 C4 O1 8 10 55.4(3)
O1 C4 O1 2 10 150(10)
O1 C4 O1 6 10 51(10)
O1 C4 O1 7 10 55.4(3)
O1 C4 O1 12 11 107.3(8)
O1 C4 O1 5 11 96(10)
O1 C4 O1 4 11 51(10)
O1 C4 O1 9 11 55.4(3)
O1 C4 O1 8 11 55.4(3)
O1 C4 O1 2 11 100(10)
O1 C4 O1 6 11 150(10)
O1 C4 O1 7 11 136.8(15)
O1 C4 O1 10 11 107.3(8)
O1 C4 O1 12 3 96(10)
O1 C4 O1 5 3 107.3(8)
O1 C4 O1 4 3 55.4(3)
O1 C4 O1 9 3 51(10)
O1 C4 O1 8 3 100(10)
O1 C4 O1 2 3 55.4(3)
O1 C4 O1 6 3 136.8(15)
O1 C4 O1 7 3 150(10)
O1 C4 O1 10 3 154(10)
O1 C4 O1 11 3 53(10)
O1 C4 O1 12 . 53(10)
O1 C4 O1 5 . 107.3(8)
O1 C4 O1 4 . 136.8(15)
O1 C4 O1 9 . 100(10)
O1 C4 O1 8 . 150(10)
O1 C4 O1 2 . 55.4(3)
O1 C4 O1 6 . 55.4(3)
O1 C4 O1 7 . 51(10)
O1 C4 O1 10 . 96(10)
O1 C4 O1 11 . 154(10)
O1 C4 O1 3 . 107.3(8)
O1 C4 H4A 12 . 66.7
O1 C4 H4A 5 . 112.4
O1 C4 H4A 4 . 113.7
O1 C4 H4A 9 . 68.7
O1 C4 H4A 8 . 70.1
O1 C4 H4A 2 . 110.7
O1 C4 H4A 6 . 110.3
O1 C4 H4A 7 . 66.4
O1 C4 H4A 10 . 68.1
O1 C4 H4A 11 . 70.4
O1 C4 H4A 3 . 112.9
O1 C4 H4A . . 109.5
O1 C4 H4B 12 . 154.5
O1 C4 H4B 5 . 3.1
O1 C4 H4B 4 . 55.4
O1 C4 H4B 9 . 148.9
O1 C4 H4B 8 . 48.1
O1 C4 H4B 2 . 139.8
O1 C4 H4B 6 . 56.8
O1 C4 H4B 7 . 99.4
O1 C4 H4B 10 . 51.6
O1 C4 H4B 11 . 94.1
O1 C4 H4B 3 . 108.2
O1 C4 H4B . . 109.5
H4A C4 H4B . . 109.5
O1 C4 H4C 12 . 95.1
O1 C4 H4C 5 . 108.7
O1 C4 H4C 4 . 55.7
O1 C4 H4C 9 . 48.5
O1 C4 H4C 8 . 98.1
O1 C4 H4C 2 . 56.6
O1 C4 H4C 6 . 140.2
O1 C4 H4C 7 . 150.0
O1 C4 H4C 10 . 153.2
O1 C4 H4C 11 . 50.5
O1 C4 H4C 3 . 3.4
O1 C4 H4C . . 109.5
H4A C4 H4C . . 109.5
H4B C4 H4C . . 109.5
C4 O1 H1A . . 114.9

loop_
_geom_bond_atom_site_label_1
_geom_bond_atom_site_label_2
_geom_bond_site_symmetry_2
_geom_bond_distance
N1 C1 . 1.326(2)
N1 C2 . 1.375(2)
N1 C3 . 1.467(2)
C1 N1 16 1.326(2)
C1 H1 . 0.94(3)
C2 C2 16 1.338(4)
C2 H2 . 0.92(2)
C3 H3BD . 0.9600
C3 H3BE . 0.9600
C3 H3BF . 0.9600
C3 H3AA . 0.9600
C3 H3AB . 0.9600
C3 H3AC . 0.9600
Si1 F1 . 1.6821(17)
Si2 F2 . 1.6829(10)
C4 O1 . 1.25(2)
C4 H4A . 0.9600
C4 H4B . 0.9600
C4 H4C . 0.9600
O1 H1A . 0.8498

loop_
_geom_hbond_atom_site_label_D
_geom_hbond_atom_site_label_H
_geom_hbond_atom_site_label_A
_geom_hbond_site_symmetry_D
_geom_hbond_site_symmetry_H
_geom_hbond_site_symmetry_A
_geom_hbond_distance_DH
_geom_hbond_distance_HA
_geom_hbond_distance_DA
_geom_hbond_angle_DHA
_geom_hbond_publ_flag
O1 H1A F1 1_555 1_555 1_555 0.85 1.9550(17) 2.80(3) 177(13) y
C1 H1 F1 1_555 1_555 1_555 0.94(3) 2.24(3) 3.044(3) 143.2(16) y
C2 H2 F2 1_555 1_555 4_665 0.92(2) 2.21(2) 3.095(2) 160.3(17) y

loop_
_geom_torsion_atom_site_label_1
_geom_torsion_atom_site_label_2
_geom_torsion_atom_site_label_3
_geom_torsion_atom_site_label_4
_geom_torsion_site_symmetry_4
_geom_torsion
C2 N1 C1 N1 16 -0.3(3)
C3 N1 C1 N1 16 -179.32(13)
C1 N1 C2 C2 16 0.18(16)
C3 N1 C2 C2 16 179.20(14)
